data_1569709
loop_
_publ_author_name
'Mandal, Arnab'
'Gupta, Shresth'
'Dutta, Supriti'
'Pati, Swapan K.'
'Bhattacharyya, Sayan'

_publ_section_title
;
 Transition from Dion-Jacobson hybrid layered double perovskites to 1D
 perovskites for ultraviolet to visible photodetection.
;
_journal_issue 36
_journal_name_full 'Chemical science'
_journal_page_first 9770
_journal_page_last 9779
_journal_paper_doi 10.1039/d3sc01919e
_journal_volume 14
_journal_year 2023
_chemical_formula_moiety 'Br5 Sb, C6 H18 N2'
_chemical_formula_sum 'C6 H18 Br5 N2 Sb'
_chemical_formula_weight 639.52
_space_group_crystal_system orthorhombic
_space_group_IT_number 19
_space_group_name_Hall 'P 2ac 2ab'
_space_group_name_H-M_alt 'P 21 21 21'
_atom_sites_solution_hydrogens geom
_atom_sites_solution_primary dual
_audit_creation_date 2022-09-13
_audit_creation_method
;
Olex2 1.5
(compiled 2021.11.18 svn.ra9532c28 for OlexSys, GUI svn.r6429)
;
_audit_update_record
;
2023-04-13 deposited with the CCDC.	2023-08-22 downloaded from the CCDC.
;
_cell_angle_alpha 90
_cell_angle_beta 90
_cell_angle_gamma 90
_cell_formula_units_Z 4
_cell_length_a 8.1086(2)
_cell_length_b 13.3832(4)
_cell_length_c 14.4748(3)
_cell_measurement_reflns_used 9237
_cell_measurement_temperature 100.00(10)
_cell_measurement_theta_max 26.8750
_cell_measurement_theta_min 2.0610
_cell_volume 1570.79(7)
_computing_cell_refinement 'CrysAlisPro 1.171.41.93a (Rigaku OD, 2020)'
_computing_data_collection 'CrysAlisPro 1.171.41.93a (Rigaku OD, 2020)'
_computing_data_reduction 'CrysAlisPro 1.171.41.93a (Rigaku OD, 2020)'
_computing_molecular_graphics 'Olex2 1.5 (Dolomanov et al., 2009)'
_computing_publication_material 'Olex2 1.5 (Dolomanov et al., 2009)'
_computing_structure_refinement 'SHELXL 2018/3 (Sheldrick, 2015)'
_computing_structure_solution 'SHELXT 2018/2 (Sheldrick, 2018)'
_diffrn_ambient_environment N~2~
_diffrn_ambient_temperature 100.00(10)
_diffrn_detector 'Hybrid Pixel Array Detector'
_diffrn_detector_area_resol_mean 10.0000
_diffrn_detector_type HyPix3000
_diffrn_measured_fraction_theta_full 0.991
_diffrn_measured_fraction_theta_max 0.952
_diffrn_measurement_details
;
List of Runs (angles in degrees, time in seconds):

  # Type    Start    End  Width  t~exp~   \w     \q     \k     \f   Frames
#--------------------------------------------------------------------------
  1  \w    -57.00  39.00   0.50    7.95    --   12.17 -73.00   2.00  192
  2  \w      3.00  57.00   0.50    7.95    --   12.17-113.00 -76.00  108
  3  \w     -9.00  80.00   0.50    7.95    --   12.17  50.00 -61.00  178
  4  \w    -56.00 -24.00   0.50    7.95    --   12.17 -57.00  90.00   64
  5  \w    -23.00  24.00   0.50    7.95    --  -12.01 -99.00  90.00   94
  6  \w    -23.00  24.00   0.50    7.95    --  -12.01 -99.00-150.00   94
  7  \w    -80.00  11.00   0.50    7.95    --  -12.01 -57.00 -90.00  182
  8  \w    -23.00  24.00   0.50    7.95    --  -12.01 -99.00 -30.00   94
  9  \w    -23.00  49.00   0.50    7.95    --   12.17 -99.00  30.00  144
 10  \w    -56.00  29.00   0.50    7.95    --   12.17 -57.00  90.00  170
 11  \w      3.00  29.00   0.50    7.95    --   12.17 -57.00  90.00   52
 12  \w     12.00  37.00   0.50    7.95    --   12.17-125.00   0.00   50
 13  \w    -86.00 -61.00   0.50    7.95    --  -12.01 -19.00   0.00   50
;
_diffrn_measurement_device 'four-circle diffractometer'
_diffrn_measurement_device_type 'XtaLAB Synergy, Dualflex, HyPix3000'
_diffrn_measurement_method '\w scans'
_diffrn_orient_matrix_type 'CrysAlisPro convention (1999,Acta A55,543-557)'
_diffrn_orient_matrix_UB_11 0.0277876000
_diffrn_orient_matrix_UB_12 -0.0443282000
_diffrn_orient_matrix_UB_13 0.0218620000
_diffrn_orient_matrix_UB_21 0.0642357000
_diffrn_orient_matrix_UB_22 0.0273118000
_diffrn_orient_matrix_UB_23 0.0216594000
_diffrn_orient_matrix_UB_31 -0.0524093000
_diffrn_orient_matrix_UB_32 0.0100092000
_diffrn_orient_matrix_UB_33 0.0381366000
_diffrn_radiation_monochromator mirror
_diffrn_radiation_probe x-ray
_diffrn_radiation_type 'Mo K\a'
_diffrn_radiation_wavelength 0.71073
_diffrn_reflns_av_R_equivalents 0.0976
_diffrn_reflns_av_unetI/netI 0.0856
_diffrn_reflns_Laue_measured_fraction_full 0.991
_diffrn_reflns_Laue_measured_fraction_max 0.952
_diffrn_reflns_limit_h_max 10
_diffrn_reflns_limit_h_min -10
_diffrn_reflns_limit_k_max 16
_diffrn_reflns_limit_k_min -16
_diffrn_reflns_limit_l_max 18
_diffrn_reflns_limit_l_min -18
_diffrn_reflns_number 16537
_diffrn_reflns_point_group_measured_fraction_full 0.989
_diffrn_reflns_point_group_measured_fraction_max 0.935
_diffrn_reflns_theta_full 25.242
_diffrn_reflns_theta_max 27.073
_diffrn_reflns_theta_min 2.072
_diffrn_source 'micro-focus sealed X-ray tube'
_diffrn_source_type 'PhotonJet (Mo) X-ray Source'
_exptl_absorpt_coefficient_mu 14.449
_exptl_absorpt_correction_T_max 1.00000
_exptl_absorpt_correction_T_min 0.12880
_exptl_absorpt_correction_type multi-scan
_exptl_absorpt_process_details
;
CrysAlisPro 1.171.41.93a (Rigaku Oxford Diffraction, 2020)
Empirical absorption correction using spherical harmonics,
implemented in SCALE3 ABSPACK scaling algorithm.
;
_exptl_crystal_colour 'metallic light white'
_exptl_crystal_colour_lustre metallic
_exptl_crystal_colour_modifier light
_exptl_crystal_colour_primary white
_exptl_crystal_density_diffrn 2.704
_exptl_crystal_description irregular
_exptl_crystal_F_000 1176
_exptl_crystal_size_max 0.1
_exptl_crystal_size_mid 0.1
_exptl_crystal_size_min 0.05
_refine_diff_density_max 1.294
_refine_diff_density_min -1.682
_refine_diff_density_rms 0.296
_refine_ls_abs_structure_details
;
 Flack x determined using 930 quotients [(I+)-(I-)]/[(I+)+(I-)]
 (Parsons, Flack and Wagner, Acta Cryst. B69 (2013) 249-259).
;
_refine_ls_abs_structure_Flack 0.557(13)
_refine_ls_extinction_method none
_refine_ls_goodness_of_fit_ref 1.037
_refine_ls_hydrogen_treatment constr
_refine_ls_matrix_type full
_refine_ls_number_parameters 129
_refine_ls_number_reflns 3233
_refine_ls_number_restraints 0
_refine_ls_restrained_S_all 1.037
_refine_ls_R_factor_all 0.0759
_refine_ls_R_factor_gt 0.0582
_refine_ls_shift/su_max 0.004
_refine_ls_shift/su_mean 0.000
_refine_ls_structure_factor_coef Fsqd
_refine_ls_weighting_details 'w=1/[\s^2^(Fo^2^)+(0.0623P)^2^+8.4137P] where P=(Fo^2^+2Fc^2^)/3'
_refine_ls_weighting_scheme calc
_refine_ls_wR_factor_gt 0.1161
_refine_ls_wR_factor_ref 0.1217
_reflns_Friedel_coverage 0.708
_reflns_Friedel_fraction_full 0.986
_reflns_Friedel_fraction_max 0.913
_reflns_number_gt 2716
_reflns_number_total 3233
_reflns_threshold_expression 'I > 2\s(I)'
_cod_data_source_file d3sc01919e2.cif
_cod_data_source_block sg-coll_a
_cod_depositor_comments 'Adding full bibliography for 1569708--1569711.cif.'
_cod_database_code 1569709
_shelx_shelxl_version_number 2018/3
_chemical_oxdiff_formula 'C H N Ag Sb Br'
_chemical_oxdiff_usercomment 100K
_shelx_space_group_comment
;
The symmetry employed for this shelxl refinement is uniquely defined
by the following loop, which should always be used as a source of
symmetry information in preference to the above space-group names.
They are only intended as comments.
;
_shelx_estimated_absorpt_t_max 0.532
_shelx_estimated_absorpt_t_min 0.326
_olex2_refinement_description
;
1. Fixed Uiso
 At 1.2 times of:
  All C(H,H) groups, All N(H,H,H) groups
2.a Secondary CH2 refined with riding coordinates:
 C007(H00A,H00B), C00A(H00I,H00J), C00B(H00K,H00L), C00C(H00M,H00N), C00D(H00O,
 H00P), C00E(H00Q,H00R)
2.b Idealised Me refined as rotating group:
 N008(H00C,H00D,H00E), N009(H00F,H00G,H00H)
;
_olex2_submission_special_instructions 'No special instructions were received'
_oxdiff_exptl_absorpt_empirical_details
;
Empirical correction (ABSPACK) includes:
- Absorption correction using spherical harmonics
- Frame scaling
;
_oxdiff_exptl_absorpt_empirical_full_max 3.542
_oxdiff_exptl_absorpt_empirical_full_min 0.465

loop_
_space_group_symop_operation_xyz
'x, y, z'
'-x+1/2, -y, z+1/2'
'-x, y+1/2, -z+1/2'
'x+1/2, -y+1/2, -z'

loop_
_atom_site_label
_atom_site_type_symbol
_atom_site_fract_x
_atom_site_fract_y
_atom_site_fract_z
_atom_site_U_iso_or_equiv
_atom_site_adp_type
_atom_site_occupancy
_atom_site_site_symmetry_order
_atom_site_calc_flag
_atom_site_refinement_flags_posn
_atom_site_refinement_flags_adp
_atom_site_refinement_flags_occupancy
_atom_site_disorder_assembly
_atom_site_disorder_group
Sb01 Sb 0.25447(14) 0.36609(8) 0.89063(7) 0.0089(3) Uani 1 1 d . . . . .
Br02 Br 0.2377(2) 0.51084(12) 1.03019(10) 0.0116(4) Uani 1 1 d . . . . .
Br03 Br 0.5440(2) 0.26972(13) 0.98444(11) 0.0132(4) Uani 1 1 d . . . . .
Br04 Br 0.4511(2) 0.47535(13) 0.79212(11) 0.0136(4) Uani 1 1 d . . . . .
Br05 Br 0.2481(2) 0.20779(13) 0.76518(11) 0.0135(4) Uani 1 1 d . . . . .
Br06 Br -0.0172(2) 0.44353(14) 0.81665(11) 0.0150(4) Uani 1 1 d . . . . .
C007 C 0.808(2) 0.4838(14) 0.5704(13) 0.017(4) Uani 1 1 d . . . . .
H00A H 0.796205 0.458394 0.634343 0.021 Uiso 1 1 calc R U . . .
H00B H 0.911820 0.522293 0.566836 0.021 Uiso 1 1 calc R U . . .
N008 N 0.8416(17) 0.1525(12) 0.8002(10) 0.020(4) Uani 1 1 d . . . . .
H00C H 0.846728 0.092775 0.770357 0.024 Uiso 1 1 calc R U . . .
H00D H 0.811283 0.142440 0.860005 0.024 Uiso 1 1 calc R U . . .
H00E H 0.942365 0.182456 0.798534 0.024 Uiso 1 1 calc R U . . .
N009 N 0.6655(17) 0.5515(11) 0.5487(10) 0.018(4) Uani 1 1 d . . . . .
H00F H 0.676757 0.575812 0.490356 0.022 Uiso 1 1 calc R U . . .
H00G H 0.663802 0.603111 0.589603 0.022 Uiso 1 1 calc R U . . .
H00H H 0.569487 0.516529 0.552999 0.022 Uiso 1 1 calc R U . . .
C00A C 0.762(2) 0.2351(12) 0.6529(10) 0.014(4) Uani 1 1 d . . . . .
H00I H 0.865071 0.274544 0.648679 0.017 Uiso 1 1 calc R U . . .
H00J H 0.780643 0.170222 0.621828 0.017 Uiso 1 1 calc R U . . .
C00B C 0.719(2) 0.2173(13) 0.7543(10) 0.012(4) Uani 1 1 d . . . . .
H00K H 0.714138 0.282308 0.786887 0.015 Uiso 1 1 calc R U . . .
H00L H 0.608981 0.185822 0.758468 0.015 Uiso 1 1 calc R U . . .
C00C C 0.6246(19) 0.2904(13) 0.6050(11) 0.011(4) Uani 1 1 d . . . . .
H00M H 0.595046 0.349833 0.642177 0.013 Uiso 1 1 calc R U . . .
H00N H 0.526410 0.246547 0.602137 0.013 Uiso 1 1 calc R U . . .
C00D C 0.816(2) 0.3963(13) 0.5040(13) 0.016(4) Uani 1 1 d . . . . .
H00O H 0.917570 0.357942 0.517070 0.019 Uiso 1 1 calc R U . . .
H00P H 0.825316 0.422920 0.440388 0.019 Uiso 1 1 calc R U . . .
C00E C 0.668(2) 0.3240(13) 0.5073(11) 0.014(4) Uani 1 1 d . . . . .
H00Q H 0.571233 0.357135 0.479407 0.017 Uiso 1 1 calc R U . . .
H00R H 0.694387 0.264421 0.469455 0.017 Uiso 1 1 calc R U . . .

loop_
_atom_site_aniso_label
_atom_site_aniso_U_11
_atom_site_aniso_U_22
_atom_site_aniso_U_33
_atom_site_aniso_U_23
_atom_site_aniso_U_13
_atom_site_aniso_U_12
Sb01 0.0067(5) 0.0126(6) 0.0073(5) 0.0009(4) -0.0005(5) -0.0002(6)
Br02 0.0095(8) 0.0147(9) 0.0105(8) -0.0018(6) 0.0002(8) 0.0007(8)
Br03 0.0121(9) 0.0156(10) 0.0117(8) -0.0001(7) -0.0041(7) 0.0002(8)
Br04 0.0130(9) 0.0162(10) 0.0118(9) 0.0011(7) 0.0029(7) -0.0010(8)
Br05 0.0098(8) 0.0188(10) 0.0118(8) -0.0033(6) 0.0005(8) -0.0005(10)
Br06 0.0096(8) 0.0216(10) 0.0138(8) 0.0021(7) -0.0043(7) 0.0027(8)
C007 0.011(9) 0.015(11) 0.026(10) 0.006(8) -0.007(8) -0.001(8)
N008 0.016(8) 0.031(11) 0.012(8) 0.007(7) 0.001(7) -0.006(7)
N009 0.021(8) 0.012(9) 0.022(8) -0.001(7) -0.005(7) 0.002(7)
C00A 0.027(10) 0.010(9) 0.006(8) -0.002(6) -0.001(8) 0.004(10)
C00B 0.017(9) 0.008(9) 0.013(9) -0.004(7) 0.003(7) 0.003(8)
C00C 0.002(7) 0.020(11) 0.012(9) 0.000(8) -0.002(7) 0.001(8)
C00D 0.012(9) 0.011(10) 0.025(11) 0.002(8) 0.002(8) -0.005(8)
C00E 0.021(10) 0.011(10) 0.011(9) 0.008(7) -0.002(8) -0.001(8)

loop_
_atom_type_symbol
_atom_type_description
_atom_type_scat_dispersion_real
_atom_type_scat_dispersion_imag
_atom_type_scat_source
C C 0.0033 0.0016 'International Tables Vol C Tables 4.2.6.8 and 6.1.1.4'
H H 0.0000 0.0000 'International Tables Vol C Tables 4.2.6.8 and 6.1.1.4'
Br Br -0.2901 2.4595 'International Tables Vol C Tables 4.2.6.8 and 6.1.1.4'
N N 0.0061 0.0033 'International Tables Vol C Tables 4.2.6.8 and 6.1.1.4'
Sb Sb -0.5866 1.5461 'International Tables Vol C Tables 4.2.6.8 and 6.1.1.4'

loop_
_geom_angle_atom_site_label_1
_geom_angle_atom_site_label_2
_geom_angle_atom_site_label_3
_geom_angle
_geom_angle_site_symmetry_1
_geom_angle_site_symmetry_3
_geom_angle_publ_flag
Br02 Sb01 Br03 90.51(6) . . ?
Br04 Sb01 Br02 92.09(6) . . ?
Br04 Sb01 Br03 90.58(6) . . ?
Br04 Sb01 Br05 94.69(6) . . ?
Br04 Sb01 Br06 93.92(6) . . ?
Br05 Sb01 Br02 173.21(6) . . ?
Br05 Sb01 Br03 89.01(6) . . ?
Br06 Sb01 Br02 88.89(6) . . ?
Br06 Sb01 Br03 175.48(7) . . ?
Br06 Sb01 Br05 91.06(6) . . ?
H00A C007 H00B 108.0 . . ?
N009 C007 H00A 109.3 . . ?
N009 C007 H00B 109.3 . . ?
N009 C007 C00D 111.5(14) . . ?
C00D C007 H00A 109.3 . . ?
C00D C007 H00B 109.3 . . ?
H00C N008 H00D 109.5 . . ?
H00C N008 H00E 109.5 . . ?
H00D N008 H00E 109.5 . . ?
C00B N008 H00C 109.5 . . ?
C00B N008 H00D 109.5 . . ?
C00B N008 H00E 109.5 . . ?
C007 N009 H00F 109.5 . . ?
C007 N009 H00G 109.5 . . ?
C007 N009 H00H 109.5 . . ?
H00F N009 H00G 109.5 . . ?
H00F N009 H00H 109.5 . . ?
H00G N009 H00H 109.5 . . ?
H00I C00A H00J 108.1 . . ?
C00B C00A H00I 109.5 . . ?
C00B C00A H00J 109.5 . . ?
C00C C00A H00I 109.5 . . ?
C00C C00A H00J 109.5 . . ?
C00C C00A C00B 110.6(15) . . ?
N008 C00B C00A 111.8(14) . . ?
N008 C00B H00K 109.3 . . ?
N008 C00B H00L 109.3 . . ?
C00A C00B H00K 109.3 . . ?
C00A C00B H00L 109.3 . . ?
H00K C00B H00L 107.9 . . ?
C00A C00C H00M 108.9 . . ?
C00A C00C H00N 108.9 . . ?
C00A C00C C00E 113.5(14) . . ?
H00M C00C H00N 107.7 . . ?
C00E C00C H00M 108.9 . . ?
C00E C00C H00N 108.9 . . ?
C007 C00D H00O 108.4 . . ?
C007 C00D H00P 108.4 . . ?
C007 C00D C00E 115.6(14) . . ?
H00O C00D H00P 107.4 . . ?
C00E C00D H00O 108.4 . . ?
C00E C00D H00P 108.4 . . ?
C00C C00E C00D 113.3(14) . . ?
C00C C00E H00Q 108.9 . . ?
C00C C00E H00R 108.9 . . ?
C00D C00E H00Q 108.9 . . ?
C00D C00E H00R 108.9 . . ?
H00Q C00E H00R 107.7 . . ?

loop_
_geom_bond_atom_site_label_1
_geom_bond_atom_site_label_2
_geom_bond_distance
_geom_bond_site_symmetry_2
_geom_bond_publ_flag
Sb01 Br02 2.8022(19) . ?
Sb01 Br03 3.003(2) . ?
Sb01 Br04 2.5910(19) . ?
Sb01 Br05 2.791(2) . ?
Sb01 Br06 2.660(2) . ?
C007 H00A 0.9900 . ?
C007 H00B 0.9900 . ?
C007 N009 1.50(2) . ?
C007 C00D 1.52(2) . ?
N008 H00C 0.9100 . ?
N008 H00D 0.9100 . ?
N008 H00E 0.9100 . ?
N008 C00B 1.48(2) . ?
N009 H00F 0.9100 . ?
N009 H00G 0.9100 . ?
N009 H00H 0.9100 . ?
C00A H00I 0.9900 . ?
C00A H00J 0.9900 . ?
C00A C00B 1.53(2) . ?
C00A C00C 1.51(2) . ?
C00B H00K 0.9900 . ?
C00B H00L 0.9900 . ?
C00C H00M 0.9900 . ?
C00C H00N 0.9900 . ?
C00C C00E 1.53(2) . ?
C00D H00O 0.9900 . ?
C00D H00P 0.9900 . ?
C00D C00E 1.54(2) . ?
C00E H00Q 0.9900 . ?
C00E H00R 0.9900 . ?

loop_
_geom_torsion_atom_site_label_1
_geom_torsion_atom_site_label_2
_geom_torsion_atom_site_label_3
_geom_torsion_atom_site_label_4
_geom_torsion
_geom_torsion_site_symmetry_1
_geom_torsion_site_symmetry_2
_geom_torsion_site_symmetry_3
_geom_torsion_site_symmetry_4
_geom_torsion_publ_flag
C007 C00D C00E C00C -49(2) . . . . ?
N009 C007 C00D C00E -63.8(19) . . . . ?
C00A C00C C00E C00D -61(2) . . . . ?
C00B C00A C00C C00E 171.8(14) . . . . ?
C00C C00A C00B N008 172.9(14) . . . . ?
